data_2000475
loop_
_publ_author_name
'Britton, D.'

_publ_section_title
;
 Structure of tetrafluoroisophthalonitrile
;
_journal_issue 11
_journal_name_full 'Acta Crystallographica Section C'
_journal_page_first 2040
_journal_page_last 2042
_journal_paper_doi 10.1107/S0108270192002567
_journal_volume 48
_journal_year 1992
_chemical_formula_sum 'C8 H0 F4 N2'
_chemical_formula_weight 200.1
_symmetry_cell_setting orthorhombic
_symmetry_space_group_name_Hall '-P 2ac 2ab'
_symmetry_space_group_name_H-M 'P b c a'
_cell_angle_alpha 90
_cell_angle_beta 90
_cell_angle_gamma 90
_cell_formula_units_Z 16
_cell_length_a 13.343(7)
_cell_length_b 21.991(5)
_cell_length_c 10.462(3)
_cell_volume 3070(2)
_diffrn_radiation_type Mo
_diffrn_radiation_wavelength 0.71073
_exptl_absorpt_coefficient_mu 0.168
_exptl_crystal_density_diffrn 1.732
_exptl_crystal_F_000 1568
_cod_data_source_file cr0414.cif
_cod_data_source_block cr0414a
_cod_original_cell_volume 3070(4)
_cod_database_code 2000475

loop_
_atom_site_label
_atom_site_fract_x
_atom_site_fract_y
_atom_site_fract_z
C1A .2800(2) .39710(10) .2827(2)
C2A .2493(2) .43740(10) .1892(2)
C3A .1577(2) .46730(10) .1953(2)
C4A .0973(2) .45560(10) .3004(2)
C5A .1249(2) .41530(10) .3943(2)
C6A .2156(2) .38640(10) .3846(2)
C11A .3773(2) .36910(10) .2777(2)
N1A .4545(2) .34670(10) .2741(2)
C33A .1288(2) .51090(10) .1005(2)
N3A .1052(2) .54570(10) .0261(2)
F2A .30930(10) .44843(6) .09040(10)
F4A .00960(10) .48418(7) .31050(10)
F5A .06320(10) .40393(8) .49320(10)
F6A .24260(10) .34728(7) .47520(10)
C1B .4094(2) .29200(10) .6562(2)
C2B .4693(2) .34000(10) .6935(2)
C3B .5603(2) .35260(10) .6357(2)
C4B .5900(2) .31520(10) .5355(2)
C5B .5331(2) .26670(10) .4970(2)
C6B .4438(2) .25560(10) .5562(2)
C11B .3172(2) .27810(10) .7206(2)
N1B .2456(2) .26510(10) .7731(2)
C33B .6246(2) .40090(10) .6787(3)
N3B .6763(2) .43820(10) .7136(3)
F2B .43850(10) .37543(6) .78940(10)
F4B .67660(10) .32633(7) .47640(10)
F5B .56410(10) .23110(6) .40120(10)
F6B .38770(10) .20911(6) .51730(10)

loop_
_geom_angle_atom_site_label_1
_geom_angle_atom_site_label_2
_geom_angle_atom_site_label_3
_geom_angle
C2A C1A C6A 117.8(2)
C1A C2A C3A 122.2(2)
C2A C3A C4A 117.4(2)
C3A C4A C5A 122.0(2)
C4A C5A C6A 118.9(2)
C1A C6A C5A 121.7(2)
C1A C11A N1A 179.7(3)
C3A C33A N3A 179.3(3)
C2B C1B C6B 117.4(2)
C1B C2B C3B 122.5(2)
C2B C3B C4B 117.5(2)
C3B C4B C5B 121.6(2)
C4B C5B C6B 119.3(2)
C1B C6B C5B 121.7(2)
C1B C11B N1B 177.4(3)
C3B C33B N3B 178.7(3)

loop_
_geom_bond_atom_site_label_1
_geom_bond_atom_site_label_2
_geom_bond_distance
C1A C2A 1.383(3)
C1A C6A 1.389(3)
C1A C11A 1.436(3)
C2A C3A 1.389(3)
C2A F2A 1.330(2)
C3A C4A 1.388(3)
C3A C33A 1.432(3)
C4A C5A 1.374(3)
C4A F4A 1.331(3)
C5A C6A 1.370(3)
C5A F5A 1.346(3)
C6A F6A 1.331(3)
C11A N1A 1.143(3)
C33A N3A 1.137(3)
C1B C2B 1.382(3)
C1B C6B 1.395(3)
C1B C11B 1.435(3)
C2B C3B 1.385(3)
C2B F2B 1.335(2)
C3B C4B 1.389(3)
C3B C33B 1.439(3)
C4B C5B 1.371(3)
C4B F4B 1.333(3)
C5B C6B 1.365(3)
C5B F5B 1.337(2)
C6B F6B 1.330(3)
C11B N1B 1.139(3)
C33B N3B 1.131(3)
